data_9003853
loop_
_publ_author_name
'Domeneghetti, M. C.'
'Zema, M.'
'Tazzoli, V.'

_publ_section_title
;
 Kinetics of Fe2+-Mg order-disorder in P2_1/c pigeonite
 Sample: N.13, annealed at T = 800 C for t = 60 min
;
_journal_name_full 'American Mineralogist'
_journal_page_first 1816
_journal_page_last 1823
_journal_paper_doi 10.2138/am.2005.1773
_journal_volume 90
_journal_year 2005
_chemical_compound_source 'Parana, Brazil'
_chemical_formula_sum 'Al0.016 Ca0.191 Fe0.847 Mg0.92 Mn0.029 Na0.003 O6 Si1.984 Ti0.01'
_chemical_name_mineral Pigeonite
_space_group_IT_number 14
_symmetry_space_group_name_Hall '-P 2ybc'
_symmetry_space_group_name_H-M 'P 1 21/c 1'
_cell_angle_alpha 90
_cell_angle_beta 108.485
_cell_angle_gamma 90
_cell_length_a 9.7075
_cell_length_b 8.9444
_cell_length_c 5.2461
_cell_formula_units_Z 4
_cell_volume 432.006
_database_code_amcsd 0003977
_exptl_crystal_density_diffrn 3.561
_exptl_crystal_thermal_history 'annealed at T = 800 C for t = 60 min'
_cod_original_formula_sum 'Mg.92 Fe.847 Ca.191 Mn.029 Na.003 Ti.01 Si1.984 Al.016 O6'
_cod_database_code 9003853

loop_
_space_group_symop_operation_xyz
x,y,z
x,1/2-y,1/2+z
-x,1/2+y,1/2-z
-x,-y,-z

loop_
_atom_site_aniso_label
_atom_site_aniso_U_11
_atom_site_aniso_U_22
_atom_site_aniso_U_33
_atom_site_aniso_U_12
_atom_site_aniso_U_13
_atom_site_aniso_U_23
MgM2A 0.01019 0.01167 0.00723 0.00056 0.00069 0.00194
FeM2A 0.01019 0.01167 0.00723 0.00056 0.00069 0.00194
CaM2A 0.01019 0.01167 0.00723 0.00056 0.00069 0.00194
MnM2A 0.01019 0.01167 0.00723 0.00056 0.00069 0.00194
NaM2A 0.01019 0.01167 0.00723 0.00056 0.00069 0.00194
MgM1 0.00771 0.00717 0.00767 0.00014 0.00245 0.00042
Fe2+M1 0.00771 0.00717 0.00767 0.00014 0.00245 0.00042
Fe3+M1 0.00771 0.00717 0.00767 0.00014 0.00245 0.00042
TiM1 0.00771 0.00717 0.00767 0.00014 0.00245 0.00042
MnM1 0.00771 0.00717 0.00767 0.00014 0.00245 0.00042
SiA 0.00600 0.00646 0.00996 -0.00058 0.00334 -0.00067
SiB 0.00620 0.00638 0.00789 -0.00102 0.00275 -0.00098
AlB 0.00620 0.00638 0.00789 -0.00102 0.00275 -0.00098
O1A 0.00671 0.00956 0.00966 0.00013 0.00267 -0.00001
O2A 0.01286 0.00847 0.01282 -0.00339 0.00626 -0.00153
O3A 0.00878 0.02211 0.01955 0.00079 0.00395 0.01261
O1B 0.00687 0.01027 0.01003 0.00035 0.00322 -0.00009
O2B 0.01474 0.01181 0.02102 -0.00630 0.01029 -0.00761
O3B 0.00802 0.01979 0.01311 0.00023 0.00284 0.00749

loop_
_atom_site_label
_atom_site_fract_x
_atom_site_fract_y
_atom_site_fract_z
_atom_site_occupancy
_atom_site_U_iso_or_equiv
MgM2A 0.25540 0.01682 0.22752 0.19940 ?
FeM2A 0.25540 0.01682 0.22752 0.58170 ?
CaM2A 0.25540 0.01682 0.22752 0.08700 ?
MnM2A 0.25540 0.01682 0.22752 0.02490 ?
NaM2A 0.25540 0.01682 0.22752 0.00300 ?
CaM2B 0.25422 0.04944 0.24983 0.10390 0.01025
MgM1 0.25046 0.65453 0.23112 0.72060 ?
Fe2+M1 0.25046 0.65453 0.23112 0.25080 ?
Fe3+M1 0.25046 0.65453 0.23112 0.01480 ?
TiM1 0.25046 0.65453 0.23112 0.01010 ?
MnM1 0.25046 0.65453 0.23112 0.00370 ?
SiA 0.04282 0.34048 0.27747 1.00000 ?
SiB 0.54961 0.83738 0.23843 0.98400 ?
AlB 0.54961 0.83738 0.23843 0.01600 ?
O1A 0.86750 0.33836 0.16986 1.00000 ?
O2A 0.12184 0.49934 0.33147 1.00000 ?
O3A 0.10395 0.26251 0.57900 1.00000 ?
O1B 0.37364 0.83681 0.13467 1.00000 ?
O2B 0.62922 0.98716 0.37335 1.00000 ?
O3B 0.60479 0.70874 0.48020 1.00000 ?

loop_
_cod_related_entry_id
_cod_related_entry_database
_cod_related_entry_code
1 AMCSD 0003977
